data_7701157
loop_
_publ_author_name
'Hill, Anthony'
'Bartlett, Michael J.'
'Sharma, Manab'
'Smith, Matthew K.'
'Ward, Jas S.'

_publ_section_title
;
 Hydrogenating an Organometallic Carbon Chain: Buten-yn-diyl (CH=CHC\\tb
 C) as a Missing Link
;
_journal_name_full 'Dalton Transactions'
_journal_paper_doi 10.1039/C9DT03229K
_journal_year 2019
_chemical_compound_source 'Research School of Chemistry'
_chemical_formula_moiety '2(C47 H49 Cl1 O1 P2 Ru1 Si2)'
_chemical_formula_sum 'C94 H98 Cl2 O2 P4 Ru2 Si4'
_chemical_formula_weight 1769.09
_space_group_IT_number 14
_space_group_name_Hall '-P 2ybc'
_space_group_name_H-M_alt 'P 1 21/c 1'
_symmetry_cell_setting monoclinic
_symmetry_space_group_name_Hall '-P 2ybc'
_symmetry_space_group_name_H-M 'P 1 21/c 1'
_atom_sites_solution_hydrogens difmap
_atom_sites_solution_primary direct
_audit_creation_date 15-07-30
_audit_creation_method CRYSTALS_ver_14.40
_audit_update_record
;
2015-07-30 deposited with the CCDC.    2019-09-16 downloaded from the CCDC.
;
_cell_angle_alpha 90
_cell_angle_beta 102.68(3)
_cell_angle_gamma 90
_cell_formula_units_Z 4
_cell_length_a 12.300(3)
_cell_length_b 35.950(7)
_cell_length_c 20.730(4)
_cell_measurement_reflns_used 0
_cell_measurement_temperature 200
_cell_measurement_theta_max 25
_cell_measurement_theta_min 2
_cell_volume 8943(3)
_computing_cell_refinement 'DENZO/SCALEPACK (Otwinowski & Minor, 1997)'
_computing_data_collection 'COLLECT (Nonius, 2001).'
_computing_data_reduction 'DENZO/SCALEPACK (Otwinowski & Minor, 1997)'
_computing_molecular_graphics 'CAMERON (Watkin et al., 1996)'
_computing_publication_material 'CRYSTALS (Betteridge et al., 2003)'
_computing_structure_refinement 'CRYSTALS (Betteridge et al., 2003)'
_computing_structure_solution 'SHELXS 86 (Sheldrick, 1986)'
_diffrn_ambient_temperature 200
_diffrn_measured_fraction_theta_full 0.980
_diffrn_measured_fraction_theta_max 0.980
_diffrn_measurement_device Area
_diffrn_measurement_device_type 'Nonius KappaCCD'
_diffrn_measurement_method '\f & \w scans'
_diffrn_radiation_monochromator graphite
_diffrn_radiation_type 'Mo K\a'
_diffrn_radiation_wavelength 0.71073
_diffrn_reflns_av_R_equivalents 0.072
_diffrn_reflns_limit_h_max 14
_diffrn_reflns_limit_h_min -14
_diffrn_reflns_limit_k_max 42
_diffrn_reflns_limit_k_min -42
_diffrn_reflns_limit_l_max 24
_diffrn_reflns_limit_l_min -24
_diffrn_reflns_number 146381
_diffrn_reflns_theta_full 25.131
_diffrn_reflns_theta_max 25.131
_diffrn_reflns_theta_min 1.155
_diffrn_standards_number 0
_exptl_absorpt_coefficient_mu 0.569
_exptl_absorpt_correction_T_max 0.943
_exptl_absorpt_correction_T_min 0.894
_exptl_absorpt_correction_type integration
_exptl_absorpt_process_details
;
Gaussian integration (Coppens, 1970)
;
_exptl_crystal_colour orange
_exptl_crystal_density_diffrn 1.314
_exptl_crystal_density_method 'not measured'
_exptl_crystal_description prism
_exptl_crystal_F_000 3664
_exptl_crystal_size_max 0.230
_exptl_crystal_size_mid 0.190
_exptl_crystal_size_min 0.180
_refine_diff_density_max 2.08
_refine_diff_density_min -0.89
_refine_ls_extinction_method None
_refine_ls_goodness_of_fit_ref 0.9246
_refine_ls_hydrogen_treatment noref
_refine_ls_matrix_type full
_refine_ls_number_parameters 972
_refine_ls_number_reflns 15596
_refine_ls_number_restraints 6
_refine_ls_R_factor_all 0.0636
_refine_ls_R_factor_gt 0.0446
_refine_ls_shift/su_max 0.0012508
_refine_ls_shift/su_mean 0.0000428
_refine_ls_structure_factor_coef Fsqd
_refine_ls_weighting_details
;
 Method, part 1, Chebychev polynomial, (Watkin, 1994, Prince, 1982) 
 [weight] = 1.0/[A~0~*T~0~(x)+A~1~*T~1~(x) ... +A~n-1~]*T~n-1~(x)] 
 where A~i~ are the Chebychev coefficients listed below and x= Fcalc/Fmax 
 Method = Robust Weighting (Prince, 1982) 
 W = [weight] * [1-(deltaF/6*sigmaF)^2^]^2^ 
 A~i~ are: 
 10.7 15.9 7.52 1.88 
;
_refine_ls_weighting_scheme calc
_refine_ls_wR_factor_all 0.1201
_refine_ls_wR_factor_gt 0.1020
_refine_ls_wR_factor_ref 0.1201
_reflns_limit_h_max 14
_reflns_limit_h_min -14
_reflns_limit_k_max 42
_reflns_limit_k_min 0
_reflns_limit_l_max 24
_reflns_limit_l_min 0
_reflns_number_gt 12026
_reflns_number_total 15670
_reflns_threshold_expression I>2.0\s(I)
_oxford_diffrn_Wilson_B_factor 0.00
_oxford_diffrn_Wilson_scale 0.00
_oxford_refine_ls_r_factor_ref 0.0636
_oxford_refine_ls_scale 0.098688(19)
_oxford_reflns_number_all 15596
_oxford_reflns_threshold_expression_ref I>0.0\s(I)
_oxford_structure_analysis_title 'mb2 in P2(1)/c'
_cod_data_source_file c9dt03229k2.cif
_cod_data_source_block mb2(JasRedo)
_cod_original_sg_symbol_H-M 'P 1 21/c 1 '
_cod_database_code 7701157

loop_
_symmetry_equiv_pos_as_xyz
x,y,z
-x,-y,-z
-x,y+1/2,-z+1/2
x,-y+1/2,z+1/2

loop_
_atom_site_label
_atom_site_type_symbol
_atom_site_fract_x
_atom_site_fract_y
_atom_site_fract_z
_atom_site_U_iso_or_equiv
_atom_site_occupancy
_atom_site_adp_type
_atom_site_refinement_flags_adp
Cl1 Cl 0.69902(9) 0.34817(3) 0.55982(5) 0.0487 1.0000 Uani .
Cl2 Cl 0.37424(10) 0.39935(3) 0.18039(7) 0.0583 1.0000 Uani .
O1 O 0.6772(2) 0.46399(10) 0.50261(15) 0.0594 1.0000 Uani .
O2 O 0.4100(3) 0.27503(9) 0.21884(16) 0.0555 1.0000 Uani .
P1 P 0.90544(8) 0.40498(3) 0.60798(5) 0.0384 1.0000 Uani .
P2 P 0.52080(8) 0.41614(3) 0.60991(5) 0.0362 1.0000 Uani .
P3 P 0.59483(8) 0.34354(3) 0.16701(5) 0.0389 1.0000 Uani .
P4 P 0.20084(8) 0.33230(3) 0.10648(5) 0.0396 1.0000 Uani .
Ru1 Ru 0.71480(2) 0.411178(8) 0.611482(15) 0.0353 1.0000 Uani .
Ru2 Ru 0.39803(2) 0.339210(8) 0.129285(16) 0.0368 1.0000 Uani .
Si1 Si 0.84670(11) 0.50281(4) 0.78723(7) 0.0584 1.0000 Uani U
Si2 Si 0.72542(13) 0.34577(4) 0.80021(7) 0.0602 1.0000 Uani .
Si3 Si 0.41367(11) 0.25494(4) -0.05692(6) 0.0522 1.0000 Uani .
Si4 Si 0.41691(15) 0.41776(4) -0.04952(9) 0.0721 1.0000 Uani .
C1 C 0.6907(3) 0.44454(12) 0.5446(2) 0.0502 1.0000 Uani .
C2 C 0.4049(3) 0.29997(12) 0.1852(2) 0.0449 1.0000 Uani .
C11 C 0.9806(5) 0.47770(16) 0.8194(3) 0.0758 1.0000 Uani .
C12 C 0.8762(5) 0.55225(17) 0.7771(3) 0.0789 1.0000 Uani U
C13 C 0.7589(5) 0.4966(2) 0.8498(3) 0.0879 1.0000 Uani .
C14 C 0.7813(4) 0.48457(12) 0.7013(2) 0.0542 1.0000 Uani .
C15 C 0.7556(3) 0.44933(12) 0.6875(2) 0.0483 1.0000 Uani .
C16 C 0.7566(3) 0.41877(12) 0.7313(2) 0.0449 1.0000 Uani .
C17 C 0.7414(4) 0.38619(14) 0.7459(2) 0.0590 1.0000 Uani .
C18 C 0.8344(6) 0.3517(3) 0.8778(3) 0.1122 1.0000 Uani .
C19 C 0.7434(6) 0.30207(17) 0.7550(4) 0.0991 1.0000 Uani .
C20 C 0.5854(5) 0.34994(18) 0.8197(3) 0.0807 1.0000 Uani .
C21 C 0.5483(5) 0.26541(17) -0.0791(3) 0.0776 1.0000 Uani .
C22 C 0.2988(5) 0.2759(2) -0.1197(3) 0.0942 1.0000 Uani .
C23 C 0.3948(6) 0.20359(17) -0.0541(3) 0.0879 1.0000 Uani .
C24 C 0.4117(4) 0.27223(12) 0.0290(2) 0.0475 1.0000 Uani .
C25 C 0.4098(3) 0.30721(12) 0.0488(2) 0.0457 1.0000 Uani .
C26 C 0.4135(4) 0.34035(12) 0.0116(2) 0.0473 1.0000 Uani .
C27 C 0.4162(4) 0.37276(14) -0.0060(3) 0.0636 1.0000 Uani .
C28 C 0.5626(6) 0.4284(2) -0.0554(4) 0.0986 1.0000 Uani .
C29 C 0.3243(7) 0.4128(2) -0.1343(4) 0.1066 1.0000 Uani .
C30 C 0.3658(6) 0.45494(16) -0.0002(4) 0.0902 1.0000 Uani .
C111 C 0.9976(3) 0.44534(11) 0.6269(2) 0.0433 1.0000 Uani .
C112 C 0.9634(4) 0.47762(12) 0.5924(3) 0.0573 1.0000 Uani .
C113 C 1.0324(4) 0.50832(13) 0.5968(3) 0.0727 1.0000 Uani .
C114 C 1.1384(4) 0.50685(13) 0.6370(3) 0.0674 1.0000 Uani .
C115 C 1.1734(4) 0.47491(14) 0.6718(3) 0.0644 1.0000 Uani .
C116 C 1.1051(4) 0.44426(13) 0.6671(3) 0.0557 1.0000 Uani .
C121 C 0.9349(3) 0.39276(11) 0.5264(2) 0.0448 1.0000 Uani .
C122 C 0.8545(4) 0.39494(12) 0.4677(2) 0.0495 1.0000 Uani .
C123 C 0.8819(5) 0.38939(14) 0.4056(2) 0.0640 1.0000 Uani .
C124 C 0.9888(6) 0.38123(15) 0.4025(3) 0.0722 1.0000 Uani .
C125 C 1.0694(5) 0.37781(14) 0.4605(3) 0.0696 1.0000 Uani .
C126 C 1.0443(4) 0.38413(13) 0.5224(3) 0.0578 1.0000 Uani .
C131 C 0.9708(3) 0.36816(11) 0.6640(2) 0.0432 1.0000 Uani .
C132 C 0.9769(3) 0.33239(12) 0.6393(2) 0.0485 1.0000 Uani .
C133 C 1.0209(4) 0.30374(13) 0.6826(3) 0.0612 1.0000 Uani .
C134 C 1.0590(4) 0.31035(15) 0.7505(3) 0.0677 1.0000 Uani .
C135 C 1.0520(4) 0.34536(16) 0.7754(3) 0.0650 1.0000 Uani .
C136 C 1.0063(4) 0.37425(13) 0.7330(2) 0.0536 1.0000 Uani .
C211 C 0.4932(3) 0.45712(11) 0.6560(2) 0.0404 1.0000 Uani .
C212 C 0.4859(4) 0.49177(12) 0.6258(2) 0.0485 1.0000 Uani .
C213 C 0.4728(4) 0.52349(12) 0.6621(3) 0.0579 1.0000 Uani .
C214 C 0.4695(4) 0.52117(13) 0.7281(3) 0.0581 1.0000 Uani .
C215 C 0.4794(4) 0.48698(14) 0.7596(2) 0.0573 1.0000 Uani .
C216 C 0.4917(3) 0.45491(12) 0.7240(2) 0.0471 1.0000 Uani .
C221 C 0.4317(3) 0.42091(10) 0.5258(2) 0.0389 1.0000 Uani .
C222 C 0.4588(4) 0.40118(12) 0.4739(2) 0.0487 1.0000 Uani .
C223 C 0.3902(4) 0.40176(14) 0.4098(2) 0.0565 1.0000 Uani .
C224 C 0.2947(4) 0.42232(14) 0.3976(2) 0.0605 1.0000 Uani .
C225 C 0.2666(4) 0.44214(13) 0.4489(3) 0.0613 1.0000 Uani .
C226 C 0.3330(4) 0.44151(12) 0.5132(2) 0.0522 1.0000 Uani .
C231 C 0.4491(3) 0.37819(10) 0.64264(19) 0.0389 1.0000 Uani .
C232 C 0.4889(4) 0.34237(12) 0.6436(2) 0.0514 1.0000 Uani .
C233 C 0.4318(4) 0.31310(12) 0.6649(3) 0.0565 1.0000 Uani .
C234 C 0.3349(4) 0.31925(13) 0.6851(2) 0.0547 1.0000 Uani .
C235 C 0.2930(4) 0.35468(13) 0.6833(3) 0.0569 1.0000 Uani .
C236 C 0.3487(4) 0.38407(12) 0.6615(2) 0.0536 1.0000 Uani .
C311 C 0.6749(3) 0.31405(12) 0.1227(2) 0.0446 1.0000 Uani .
C312 C 0.7428(4) 0.32828(13) 0.0827(2) 0.0509 1.0000 Uani .
C313 C 0.8023(4) 0.30497(16) 0.0501(2) 0.0624 1.0000 Uani .
C314 C 0.7959(4) 0.26720(16) 0.0568(3) 0.0650 1.0000 Uani .
C315 C 0.7280(4) 0.25249(14) 0.0950(3) 0.0637 1.0000 Uani .
C316 C 0.6658(4) 0.27558(13) 0.1273(2) 0.0538 1.0000 Uani .
C321 C 0.6609(4) 0.38901(12) 0.1671(2) 0.0491 1.0000 Uani .
C322 C 0.6074(4) 0.41768(13) 0.1286(3) 0.0610 1.0000 Uani .
C323 C 0.6565(5) 0.45233(15) 0.1292(3) 0.0796 1.0000 Uani .
C324 C 0.7579(6) 0.45890(17) 0.1683(4) 0.0853 1.0000 Uani .
C325 C 0.8129(5) 0.4312(2) 0.2076(3) 0.0909 1.0000 Uani .
C326 C 0.7651(5) 0.39571(17) 0.2081(3) 0.0726 1.0000 Uani .
C331 C 0.6414(3) 0.32979(11) 0.2551(2) 0.0419 1.0000 Uani .
C332 C 0.7297(4) 0.30648(14) 0.2787(2) 0.0587 1.0000 Uani .
C333 C 0.7637(4) 0.29907(15) 0.3469(3) 0.0679 1.0000 Uani .
C334 C 0.7113(4) 0.31470(14) 0.3920(2) 0.0610 1.0000 Uani .
C335 C 0.6232(4) 0.33831(15) 0.3699(2) 0.0616 1.0000 Uani .
C336 C 0.5881(4) 0.34567(14) 0.3019(2) 0.0540 1.0000 Uani .
C411 C 0.1448(3) 0.29285(11) 0.0529(2) 0.0423 1.0000 Uani .
C412 C 0.1771(4) 0.25731(12) 0.0753(2) 0.0513 1.0000 Uani .
C413 C 0.1341(4) 0.22622(13) 0.0384(2) 0.0575 1.0000 Uani .
C414 C 0.0592(4) 0.23053(14) -0.0215(2) 0.0612 1.0000 Uani .
C415 C 0.0287(4) 0.26520(15) -0.0454(2) 0.0626 1.0000 Uani .
C416 C 0.0708(4) 0.29673(13) -0.0088(2) 0.0522 1.0000 Uani .
C421 C 0.1138(3) 0.37089(12) 0.0680(2) 0.0492 1.0000 Uani .
C422 C 0.1416(5) 0.3891(2) 0.0143(4) 0.1005 1.0000 Uani .
C423 C 0.0745(6) 0.4174(2) -0.0186(5) 0.1256 1.0000 Uani .
C424 C -0.0193(5) 0.42780(17) 0.0025(4) 0.0884 1.0000 Uani .
C425 C -0.0492(5) 0.40959(15) 0.0543(3) 0.0702 1.0000 Uani .
C426 C 0.0173(4) 0.38077(13) 0.0866(2) 0.0589 1.0000 Uani .
C431 C 0.1493(3) 0.32243(11) 0.1823(2) 0.0417 1.0000 Uani .
C432 C 0.2032(4) 0.33752(13) 0.2437(2) 0.0521 1.0000 Uani .
C433 C 0.1625(5) 0.33045(15) 0.3011(3) 0.0648 1.0000 Uani .
C434 C 0.0698(5) 0.30852(15) 0.2974(3) 0.0707 1.0000 Uani .
C435 C 0.0172(4) 0.29374(14) 0.2370(3) 0.0631 1.0000 Uani .
C436 C 0.0552(4) 0.30066(12) 0.1797(2) 0.0502 1.0000 Uani .
H111 H 0.9651 0.4515 0.8226 0.1142 1.0000 Uiso .
H112 H 1.0310 0.4814 0.7901 0.1140 1.0000 Uiso .
H113 H 1.0144 0.4864 0.8636 0.1129 1.0000 Uiso .
H121 H 0.8061 0.5654 0.7671 0.1180 1.0000 Uiso .
H122 H 0.9133 0.5549 0.7405 0.1179 1.0000 Uiso .
H123 H 0.9225 0.5614 0.8174 0.1181 1.0000 Uiso .
H131 H 0.6942 0.5125 0.8392 0.1322 1.0000 Uiso .
H132 H 0.7358 0.4708 0.8486 0.1320 1.0000 Uiso .
H133 H 0.8011 0.5025 0.8946 0.1310 1.0000 Uiso .
H141 H 0.7670 0.5013 0.6645 0.0652 1.0000 Uiso .
H181 H 0.8145 0.3722 0.9029 0.1679 1.0000 Uiso .
H182 H 0.8385 0.3294 0.9037 0.1681 1.0000 Uiso .
H183 H 0.9056 0.3564 0.8673 0.1680 1.0000 Uiso .
H191 H 0.8157 0.3026 0.7436 0.1490 1.0000 Uiso .
H192 H 0.7416 0.2823 0.7872 0.1487 1.0000 Uiso .
H193 H 0.6834 0.2997 0.7163 0.1493 1.0000 Uiso .
H201 H 0.5712 0.3756 0.8270 0.1213 1.0000 Uiso .
H202 H 0.5842 0.3363 0.8593 0.1212 1.0000 Uiso .
H203 H 0.5282 0.3410 0.7836 0.1212 1.0000 Uiso .
H211 H 0.5631 0.2915 -0.0731 0.1160 1.0000 Uiso .
H212 H 0.6063 0.2511 -0.0508 0.1158 1.0000 Uiso .
H213 H 0.5432 0.2592 -0.1248 0.1159 1.0000 Uiso .
H221 H 0.3082 0.3024 -0.1205 0.1407 1.0000 Uiso .
H222 H 0.2284 0.2700 -0.1090 0.1410 1.0000 Uiso .
H223 H 0.3006 0.2660 -0.1623 0.1408 1.0000 Uiso .
H231 H 0.4538 0.1936 -0.0204 0.1320 1.0000 Uiso .
H232 H 0.3239 0.1984 -0.0437 0.1319 1.0000 Uiso .
H233 H 0.3974 0.1932 -0.0967 0.1319 1.0000 Uiso .
H241 H 0.4119 0.2539 0.0616 0.0573 1.0000 Uiso .
H281 H 0.5659 0.4532 -0.0719 0.1481 1.0000 Uiso .
H282 H 0.5854 0.4112 -0.0854 0.1480 1.0000 Uiso .
H283 H 0.6113 0.4261 -0.0124 0.1479 1.0000 Uiso .
H291 H 0.3264 0.4356 -0.1582 0.1600 1.0000 Uiso .
H292 H 0.3509 0.3924 -0.1567 0.1598 1.0000 Uiso .
H293 H 0.2496 0.4079 -0.1299 0.1598 1.0000 Uiso .
H301 H 0.3551 0.4774 -0.0256 0.1362 1.0000 Uiso .
H302 H 0.2960 0.4476 0.0093 0.1362 1.0000 Uiso .
H303 H 0.4203 0.4593 0.0404 0.1360 1.0000 Uiso .
H1121 H 0.8927 0.4788 0.5647 0.0688 1.0000 Uiso .
H1131 H 1.0084 0.5299 0.5728 0.0867 1.0000 Uiso .
H1141 H 1.1854 0.5275 0.6404 0.0813 1.0000 Uiso .
H1151 H 1.2441 0.4740 0.6984 0.0770 1.0000 Uiso .
H1161 H 1.1304 0.4227 0.6903 0.0668 1.0000 Uiso .
H1221 H 0.7813 0.4002 0.4695 0.0589 1.0000 Uiso .
H1231 H 0.8265 0.3912 0.3665 0.0770 1.0000 Uiso .
H1241 H 1.0073 0.3778 0.3616 0.0869 1.0000 Uiso .
H1251 H 1.1421 0.3716 0.4587 0.0830 1.0000 Uiso .
H1261 H 1.1002 0.3824 0.5611 0.0688 1.0000 Uiso .
H1321 H 0.9520 0.3275 0.5941 0.0580 1.0000 Uiso .
H1331 H 1.0252 0.2797 0.6656 0.0732 1.0000 Uiso .
H1341 H 1.0888 0.2908 0.7787 0.0810 1.0000 Uiso .
H1351 H 1.0773 0.3501 0.8202 0.0780 1.0000 Uiso .
H1361 H 1.0001 0.3977 0.7506 0.0637 1.0000 Uiso .
H2121 H 0.4877 0.4939 0.5810 0.0579 1.0000 Uiso .
H2131 H 0.4667 0.5464 0.6410 0.0689 1.0000 Uiso .
H2141 H 0.4612 0.5425 0.7519 0.0704 1.0000 Uiso .
H2151 H 0.4765 0.4853 0.8044 0.0691 1.0000 Uiso .
H2161 H 0.4997 0.4321 0.7455 0.0561 1.0000 Uiso .
H2221 H 0.5238 0.3868 0.4815 0.0582 1.0000 Uiso .
H2231 H 0.4096 0.3880 0.3761 0.0681 1.0000 Uiso .
H2241 H 0.2500 0.4231 0.3551 0.0717 1.0000 Uiso .
H2251 H 0.2016 0.4560 0.4409 0.0732 1.0000 Uiso .
H2261 H 0.3119 0.4544 0.5474 0.0629 1.0000 Uiso .
H2321 H 0.5554 0.3382 0.6302 0.0619 1.0000 Uiso .
H2331 H 0.4608 0.2891 0.6658 0.0682 1.0000 Uiso .
H2341 H 0.2984 0.2995 0.7008 0.0660 1.0000 Uiso .
H2351 H 0.2270 0.3589 0.6969 0.0678 1.0000 Uiso .
H2361 H 0.3194 0.4081 0.6600 0.0641 1.0000 Uiso .
H3121 H 0.7480 0.3541 0.0777 0.0610 1.0000 Uiso .
H3131 H 0.8472 0.3150 0.0236 0.0750 1.0000 Uiso .
H3141 H 0.8377 0.2514 0.0355 0.0784 1.0000 Uiso .
H3151 H 0.7228 0.2270 0.1002 0.0758 1.0000 Uiso .
H3161 H 0.6188 0.2653 0.1522 0.0639 1.0000 Uiso .
H3221 H 0.5365 0.4137 0.1018 0.0731 1.0000 Uiso .
H3231 H 0.6188 0.4716 0.1025 0.0949 1.0000 Uiso .
H3241 H 0.7910 0.4823 0.1689 0.1031 1.0000 Uiso .
H3251 H 0.8831 0.4357 0.2344 0.1092 1.0000 Uiso .
H3261 H 0.8025 0.3768 0.2346 0.0868 1.0000 Uiso .
H3321 H 0.7668 0.2957 0.2494 0.0699 1.0000 Uiso .
H3331 H 0.8234 0.2831 0.3615 0.0813 1.0000 Uiso .
H3341 H 0.7349 0.3096 0.4374 0.0730 1.0000 Uiso .
H3351 H 0.5872 0.3493 0.4001 0.0743 1.0000 Uiso .
H3361 H 0.5278 0.3614 0.2865 0.0649 1.0000 Uiso .
H4121 H 0.2282 0.2539 0.1158 0.0611 1.0000 Uiso .
H4131 H 0.1561 0.2025 0.0545 0.0687 1.0000 Uiso .
H4141 H 0.0296 0.2096 -0.0457 0.0729 1.0000 Uiso .
H4151 H -0.0197 0.2682 -0.0858 0.0750 1.0000 Uiso .
H4161 H 0.0494 0.3202 -0.0252 0.0620 1.0000 Uiso .
H4221 H 0.2059 0.3824 0.0002 0.1198 1.0000 Uiso .
H4231 H 0.0939 0.4293 -0.0546 0.1510 1.0000 Uiso .
H4241 H -0.0635 0.4472 -0.0183 0.1061 1.0000 Uiso .
H4251 H -0.1140 0.4164 0.0673 0.0840 1.0000 Uiso .
H4261 H -0.0028 0.3685 0.1215 0.0707 1.0000 Uiso .
H4321 H 0.2662 0.3525 0.2461 0.0630 1.0000 Uiso .
H4331 H 0.1989 0.3404 0.3416 0.0777 1.0000 Uiso .
H4341 H 0.0430 0.3036 0.3350 0.0839 1.0000 Uiso .
H4351 H -0.0451 0.2788 0.2349 0.0761 1.0000 Uiso .
H4361 H 0.0178 0.2909 0.1390 0.0599 1.0000 Uiso .

loop_
_atom_site_aniso_label
_atom_site_aniso_U_11
_atom_site_aniso_U_22
_atom_site_aniso_U_33
_atom_site_aniso_U_23
_atom_site_aniso_U_13
_atom_site_aniso_U_12
Cl1 0.0473(5) 0.0447(5) 0.0543(6) -0.0014(4) 0.0117(4) -0.0014(4)
Cl2 0.0530(6) 0.0420(6) 0.0829(8) -0.0163(5) 0.0214(6) -0.0020(5)
O1 0.0376(16) 0.089(2) 0.0476(17) 0.0355(18) 0.0011(13) -0.0004(15)
O2 0.0516(18) 0.0474(17) 0.065(2) 0.0093(16) 0.0065(15) -0.0018(14)
P1 0.0303(5) 0.0357(5) 0.0481(6) -0.0024(4) 0.0064(4) 0.0022(4)
P2 0.0295(5) 0.0332(5) 0.0448(5) 0.0000(4) 0.0057(4) 0.0009(4)
P3 0.0330(5) 0.0401(5) 0.0444(6) -0.0062(4) 0.0099(4) -0.0045(4)
P4 0.0330(5) 0.0382(5) 0.0456(6) -0.0006(4) 0.0046(4) -0.0021(4)
Ru1 0.02876(15) 0.03118(15) 0.04357(17) -0.00337(12) 0.00301(12) 0.00136(11)
Ru2 0.03387(16) 0.03211(16) 0.04406(18) -0.00387(13) 0.00751(12) -0.00241(12)
Si1 0.0506(7) 0.0561(8) 0.0654(8) -0.0142(6) 0.0059(6) -0.0013(6)
Si2 0.0705(9) 0.0509(7) 0.0575(8) 0.0091(6) 0.0104(6) 0.0016(6)
Si3 0.0522(7) 0.0558(7) 0.0468(7) -0.0104(6) 0.0068(5) 0.0028(6)
Si4 0.0857(11) 0.0508(8) 0.0855(11) 0.0069(7) 0.0310(9) -0.0068(7)
C1 0.038(2) 0.048(2) 0.063(3) -0.004(2) 0.008(2) -0.0022(18)
C2 0.032(2) 0.051(3) 0.049(2) -0.009(2) 0.0054(17) -0.0003(17)
C11 0.068(3) 0.073(4) 0.082(4) -0.004(3) 0.007(3) 0.008(3)
C12 0.077(4) 0.073(4) 0.075(4) -0.012(3) -0.010(3) 0.004(3)
C13 0.076(4) 0.107(5) 0.081(4) -0.009(4) 0.016(3) -0.003(4)
C14 0.054(3) 0.047(2) 0.059(3) -0.002(2) 0.007(2) -0.004(2)
C15 0.043(2) 0.048(2) 0.052(2) -0.0008(19) 0.0056(19) 0.0015(18)
C16 0.042(2) 0.049(2) 0.043(2) 0.0088(18) 0.0084(17) 0.0070(18)
C17 0.057(3) 0.065(3) 0.0500 -0.003(2) -0.001(2) 0.003(2)
C18 0.100(5) 0.161(7) 0.063(4) 0.023(4) -0.012(3) 0.020(5)
C19 0.105(5) 0.058(4) 0.138(6) 0.012(4) 0.033(5) 0.006(3)
C20 0.094(4) 0.089(4) 0.067(4) 0.015(3) 0.034(3) 0.005(3)
C21 0.080(4) 0.083(4) 0.075(4) -0.011(3) 0.028(3) -0.004(3)
C22 0.082(4) 0.131(6) 0.060(3) -0.009(4) -0.005(3) 0.040(4)
C23 0.106(5) 0.065(4) 0.096(5) -0.031(3) 0.030(4) -0.013(3)
C24 0.051(2) 0.046(2) 0.044(2) -0.0075(18) 0.0081(19) 0.0007(19)
C25 0.041(2) 0.049(2) 0.046(2) -0.0017(19) 0.0076(18) -0.0050(18)
C26 0.051(2) 0.051(3) 0.042(2) -0.0050(19) 0.0144(18) -0.0056(19)
C27 0.064(3) 0.051(3) 0.079(3) -0.006(2) 0.021(3) -0.004(2)
C28 0.113(5) 0.085(4) 0.112(5) -0.008(4) 0.055(4) -0.028(4)
C29 0.121(6) 0.097(5) 0.099(5) 0.014(4) 0.018(4) -0.012(4)
C30 0.100(5) 0.050(3) 0.125(5) 0.012(3) 0.033(4) 0.003(3)
C111 0.0300(19) 0.043(2) 0.055(2) -0.0059(18) 0.0049(17) 0.0014(16)
C112 0.039(2) 0.043(2) 0.084(3) 0.001(2) 0.000(2) -0.0050(18)
C113 0.052(3) 0.042(3) 0.120(5) 0.005(3) 0.009(3) -0.004(2)
C114 0.046(3) 0.047(3) 0.109(4) -0.010(3) 0.016(3) -0.009(2)
C115 0.037(2) 0.059(3) 0.092(4) -0.015(3) 0.001(2) -0.005(2)
C116 0.036(2) 0.052(3) 0.073(3) -0.004(2) 0.002(2) 0.0020(19)
C121 0.047(2) 0.032(2) 0.059(3) -0.0036(18) 0.019(2) -0.0016(17)
C122 0.056(3) 0.041(2) 0.053(3) -0.0028(19) 0.016(2) -0.0053(19)
C123 0.086(4) 0.053(3) 0.057(3) -0.007(2) 0.023(3) -0.015(3)
C124 0.100(4) 0.055(3) 0.076(4) -0.010(3) 0.051(3) -0.015(3)
C125 0.073(3) 0.053(3) 0.099(4) -0.003(3) 0.052(3) 0.000(2)
C126 0.052(3) 0.049(3) 0.078(3) -0.006(2) 0.025(2) 0.001(2)
C131 0.0291(19) 0.044(2) 0.056(2) 0.0013(19) 0.0071(17) 0.0029(16)
C132 0.038(2) 0.044(2) 0.064(3) 0.003(2) 0.0110(19) 0.0029(17)
C133 0.054(3) 0.047(3) 0.083(4) 0.010(2) 0.016(3) 0.005(2)
C134 0.047(3) 0.062(3) 0.091(4) 0.026(3) 0.007(3) 0.007(2)
C135 0.049(3) 0.081(4) 0.060(3) 0.016(3) 0.001(2) 0.000(2)
C136 0.042(2) 0.060(3) 0.057(3) -0.001(2) 0.005(2) 0.002(2)
C211 0.0288(18) 0.038(2) 0.052(2) -0.0028(17) 0.0045(16) 0.0025(15)
C212 0.045(2) 0.041(2) 0.060(3) 0.0009(19) 0.013(2) -0.0007(18)
C213 0.061(3) 0.035(2) 0.080(3) -0.006(2) 0.021(2) -0.004(2)
C214 0.056(3) 0.047(3) 0.071(3) -0.017(2) 0.014(2) -0.003(2)
C215 0.056(3) 0.060(3) 0.055(3) -0.014(2) 0.011(2) 0.002(2)
C216 0.041(2) 0.044(2) 0.054(3) 0.0001(19) 0.0067(18) 0.0025(18)
C221 0.0326(19) 0.0334(19) 0.048(2) 0.0019(16) 0.0033(16) -0.0008(15)
C222 0.045(2) 0.049(2) 0.051(2) -0.0025(19) 0.0072(19) 0.0005(18)
C223 0.056(3) 0.061(3) 0.047(3) -0.003(2) 0.000(2) -0.002(2)
C224 0.062(3) 0.056(3) 0.053(3) 0.013(2) -0.009(2) -0.011(2)
C225 0.045(2) 0.052(3) 0.076(3) 0.009(2) -0.010(2) 0.007(2)
C226 0.043(2) 0.047(2) 0.064(3) 0.000(2) 0.004(2) 0.0040(19)
C231 0.036(2) 0.037(2) 0.041(2) -0.0017(16) 0.0045(16) -0.0014(16)
C232 0.048(2) 0.043(2) 0.067(3) -0.002(2) 0.023(2) -0.0019(19)
C233 0.066(3) 0.034(2) 0.074(3) 0.000(2) 0.026(2) -0.005(2)
C234 0.053(3) 0.048(3) 0.064(3) 0.004(2) 0.016(2) -0.011(2)
C235 0.039(2) 0.052(3) 0.083(3) 0.008(2) 0.020(2) -0.0042(19)
C236 0.044(2) 0.044(2) 0.075(3) 0.010(2) 0.017(2) 0.0002(19)
C311 0.037(2) 0.050(2) 0.045(2) -0.0088(18) 0.0065(17) -0.0002(17)
C312 0.043(2) 0.063(3) 0.048(2) -0.004(2) 0.0129(19) -0.002(2)
C313 0.050(3) 0.084(4) 0.057(3) -0.012(3) 0.019(2) 0.003(2)
C314 0.046(3) 0.088(4) 0.062(3) -0.024(3) 0.013(2) 0.009(2)
C315 0.056(3) 0.056(3) 0.075(3) -0.020(2) 0.005(2) 0.009(2)
C316 0.050(2) 0.052(3) 0.060(3) -0.009(2) 0.014(2) -0.001(2)
C321 0.050(2) 0.052(2) 0.050(2) -0.015(2) 0.020(2) -0.015(2)
C322 0.058(3) 0.047(3) 0.080(3) -0.003(2) 0.019(2) -0.010(2)
C323 0.091(4) 0.048(3) 0.109(5) -0.003(3) 0.042(4) -0.021(3)
C324 0.102(5) 0.062(3) 0.104(5) -0.019(3) 0.048(4) -0.037(3)
C325 0.075(4) 0.107(5) 0.092(5) -0.036(4) 0.022(3) -0.057(4)
C326 0.062(3) 0.085(4) 0.068(3) -0.008(3) 0.011(3) -0.031(3)
C331 0.035(2) 0.045(2) 0.045(2) -0.0055(17) 0.0077(17) -0.0067(16)
C332 0.054(3) 0.068(3) 0.054(3) -0.005(2) 0.011(2) 0.013(2)
C333 0.066(3) 0.070(3) 0.061(3) -0.001(3) -0.002(2) 0.010(3)
C334 0.072(3) 0.060(3) 0.047(3) -0.003(2) 0.006(2) -0.013(2)
C335 0.062(3) 0.077(3) 0.047(3) -0.008(2) 0.015(2) -0.003(3)
C336 0.047(2) 0.065(3) 0.051(3) -0.008(2) 0.011(2) 0.002(2)
C411 0.035(2) 0.043(2) 0.048(2) -0.0026(18) 0.0079(17) -0.0059(16)
C412 0.047(2) 0.049(2) 0.054(3) -0.006(2) 0.002(2) -0.0067(19)
C413 0.061(3) 0.047(3) 0.065(3) -0.007(2) 0.015(2) -0.013(2)
C414 0.061(3) 0.062(3) 0.059(3) -0.017(2) 0.009(2) -0.017(2)
C415 0.059(3) 0.077(3) 0.045(3) -0.018(2) -0.003(2) -0.007(2)
C416 0.045(2) 0.063(3) 0.046(2) -0.001(2) 0.0056(19) 0.004(2)
C421 0.042(2) 0.044(2) 0.057(3) 0.0007(19) 0.0011(19) -0.0034(18)
C422 0.062(4) 0.101(5) 0.142(6) 0.067(5) 0.031(4) 0.021(3)
C423 0.076(4) 0.126(6) 0.175(8) 0.101(6) 0.029(5) 0.027(4)
C424 0.073(4) 0.063(3) 0.120(5) 0.029(4) 0.002(4) 0.015(3)
C425 0.066(3) 0.065(3) 0.072(3) -0.006(3) -0.001(3) 0.026(3)
C426 0.065(3) 0.052(3) 0.059(3) -0.001(2) 0.012(2) 0.012(2)
C431 0.036(2) 0.037(2) 0.052(2) -0.0008(17) 0.0105(17) 0.0026(16)
C432 0.043(2) 0.061(3) 0.054(3) -0.003(2) 0.0132(19) 0.000(2)
C433 0.070(3) 0.072(3) 0.055(3) -0.007(2) 0.019(2) 0.002(3)
C434 0.086(4) 0.064(3) 0.076(4) 0.002(3) 0.047(3) 0.002(3)
C435 0.061(3) 0.053(3) 0.084(4) -0.007(3) 0.035(3) -0.011(2)
C436 0.043(2) 0.048(2) 0.061(3) -0.004(2) 0.013(2) 0.0002(18)

loop_
_atom_type_symbol
_atom_type_scat_dispersion_real
_atom_type_scat_dispersion_imag
_atom_type_scat_Cromer_Mann_a1
_atom_type_scat_Cromer_Mann_b1
_atom_type_scat_Cromer_Mann_a2
_atom_type_scat_Cromer_Mann_b2
_atom_type_scat_Cromer_Mann_a3
_atom_type_scat_Cromer_Mann_b3
_atom_type_scat_Cromer_Mann_a4
_atom_type_scat_Cromer_Mann_b4
_atom_type_scat_Cromer_Mann_c
_atom_type_scat_source
C 0.0033 0.0016 2.3100 20.8439 1.0200 10.2075 1.5886 0.5687 0.8650 51.6512 0.2156 'International Tables Vol C 4.2.6.8 and 6.1.1.4'
H 0.0000 0.0000 0.4930 10.5109 0.3229 26.1257 0.1402 3.1424 0.0408 57.7998 0.0030 'International Tables Vol C 4.2.6.8 and 6.1.1.4'
O 0.0106 0.0060 3.0485 13.2771 2.2868 5.7011 1.5463 0.3239 0.8670 32.9089 0.2508 'International Tables Vol C 4.2.6.8 and 6.1.1.4'
Si 0.0817 0.0704 6.2915 2.4386 3.0353 32.3337 1.9891 0.6785 1.5410 81.6937 1.1407 'International Tables Vol C 4.2.6.8 and 6.1.1.4'
P 0.1023 0.0942 6.4345 1.9067 4.1791 27.1570 1.7800 0.5260 1.4908 68.1645 1.1149 'International Tables Vol C 4.2.6.8 and 6.1.1.4'
Cl 0.1484 0.1585 11.4604 0.0104 7.1964 1.1662 6.2556 18.5194 1.6455 47.7784 -9.5574 'International Tables Vol C 4.2.6.8 and 6.1.1.4'
Ru -1.2594 0.8363 19.2674 0.8085 12.9182 8.4347 4.8634 24.7997 1.5676 94.2928 5.3787 'International Tables Vol C 4.2.6.8 and 6.1.1.4'

loop_
_exptl_crystal_face_index_h
_exptl_crystal_face_index_k
_exptl_crystal_face_index_l
_exptl_crystal_face_perp_dist
1 0 0 0.080
-1 0 0 0.095
0 0 1 0.090
0 0 -1 0.090
0 -8 7 0.065
0 4 1 0.129
2 5 1 0.082
0 -4 -1 0.146
-4 7 -6 0.074
1 13 -11 0.076

loop_
_geom_angle_atom_site_label_1
_geom_angle_atom_site_label_2
_geom_angle_atom_site_label_3
_geom_angle
_geom_angle_publ_flag
Ru1 P1 C111 119.27(13) yes
Ru1 P1 C121 116.19(14) yes
C111 P1 C121 98.48(19) yes
Ru1 P1 C131 110.41(13) yes
C111 P1 C131 105.81(18) yes
C121 P1 C131 105.11(19) yes
Ru1 P2 C211 110.69(12) yes
Ru1 P2 C221 113.77(13) yes
C211 P2 C221 106.14(17) yes
Ru1 P2 C231 120.01(13) yes
C211 P2 C231 104.25(18) yes
C221 P2 C231 100.61(17) yes
Ru2 P3 C311 114.76(13) yes
Ru2 P3 C321 118.66(16) yes
C311 P3 C321 103.37(19) yes
Ru2 P3 C331 112.18(13) yes
C311 P3 C331 104.83(19) yes
C321 P3 C331 101.32(19) yes
Ru2 P4 C411 115.50(13) yes
Ru2 P4 C421 118.80(14) yes
C411 P4 C421 102.46(19) yes
Ru2 P4 C431 112.00(13) yes
C411 P4 C431 102.26(18) yes
C421 P4 C431 103.9(2) yes
Cl1 Ru1 P2 94.51(4) yes
Cl1 Ru1 P1 83.45(4) yes
P2 Ru1 P1 177.29(4) yes
Cl1 Ru1 C1 106.79(14) yes
P2 Ru1 C1 86.84(14) yes
P1 Ru1 C1 92.04(14) yes
Cl1 Ru1 C15 155.94(12) yes
P2 Ru1 C15 92.05(12) yes
P1 Ru1 C15 90.53(12) yes
C1 Ru1 C15 96.65(19) yes
Cl1 Ru1 C16 121.20(10) yes
P2 Ru1 C16 89.54(10) yes
P1 Ru1 C16 93.04(10) yes
C1 Ru1 C16 132.01(17) yes
C15 Ru1 C16 35.65(16) yes
Cl2 Ru2 P4 87.98(4) yes
Cl2 Ru2 P3 90.55(4) yes
P4 Ru2 P3 172.19(4) yes
Cl2 Ru2 C2 113.72(13) yes
P4 Ru2 C2 87.05(13) yes
P3 Ru2 C2 86.52(13) yes
Cl2 Ru2 C25 151.53(12) yes
P4 Ru2 C25 91.76(12) yes
P3 Ru2 C25 93.18(12) yes
C2 Ru2 C25 94.68(18) yes
Cl2 Ru2 C26 116.80(11) yes
P4 Ru2 C26 95.78(11) yes
P3 Ru2 C26 91.72(11) yes
C2 Ru2 C26 129.46(16) yes
C25 Ru2 C26 34.92(15) yes
C11 Si1 C12 109.1(3) yes
C11 Si1 C13 107.0(3) yes
C12 Si1 C13 110.7(3) yes
C11 Si1 C14 109.0(2) yes
C12 Si1 C14 106.3(2) yes
C13 Si1 C14 114.7(3) yes
C17 Si2 C18 106.2(3) yes
C17 Si2 C19 108.1(3) yes
C18 Si2 C19 112.7(4) yes
C17 Si2 C20 107.0(2) yes
C18 Si2 C20 109.2(3) yes
C19 Si2 C20 113.2(3) yes
C21 Si3 C22 109.2(3) yes
C21 Si3 C23 109.5(3) yes
C22 Si3 C23 110.1(3) yes
C21 Si3 C24 111.3(2) yes
C22 Si3 C24 111.1(2) yes
C23 Si3 C24 105.6(3) yes
C27 Si4 C28 108.6(3) yes
C27 Si4 C29 107.8(3) yes
C28 Si4 C29 110.6(4) yes
C27 Si4 C30 108.6(3) yes
C28 Si4 C30 109.4(3) yes
C29 Si4 C30 111.8(4) yes
O1 C1 Ru1 177.7(4) yes
O2 C2 Ru2 178.3(4) yes
Si1 C11 H111 108.9 no
Si1 C11 H112 110.3 no
H111 C11 H112 109.9 no
Si1 C11 H113 110.0 no
H111 C11 H113 107.4 no
H112 C11 H113 110.3 no
Si1 C12 H121 108.1 no
Si1 C12 H122 108.8 no
H121 C12 H122 109.6 no
Si1 C12 H123 109.1 no
H121 C12 H123 110.4 no
H122 C12 H123 110.7 no
Si1 C13 H131 110.0 no
Si1 C13 H132 107.9 no
H131 C13 H132 109.8 no
Si1 C13 H133 111.3 no
H131 C13 H133 108.9 no
H132 C13 H133 109.0 no
Si1 C14 C15 124.4(4) yes
Si1 C14 H141 119.6 no
C15 C14 H141 115.9 no
Ru1 C15 C14 143.9(4) yes
Ru1 C15 C16 86.6(3) yes
C14 C15 C16 129.3(4) yes
C15 C16 Ru1 57.8(2) yes
C15 C16 C17 155.3(5) yes
Ru1 C16 C17 97.7(3) yes
Si2 C17 C16 157.5(4) yes
Si2 C18 H181 109.4 no
Si2 C18 H182 109.1 no
H181 C18 H182 108.9 no
Si2 C18 H183 110.0 no
H181 C18 H183 109.9 no
H182 C18 H183 109.6 no
Si2 C19 H191 108.8 no
Si2 C19 H192 104.2 no
H191 C19 H192 110.0 no
Si2 C19 H193 109.7 no
H191 C19 H193 111.9 no
H192 C19 H193 112.0 no
Si2 C20 H201 108.8 no
Si2 C20 H202 109.5 no
H201 C20 H202 108.5 no
Si2 C20 H203 110.9 no
H201 C20 H203 108.6 no
H202 C20 H203 110.5 no
Si3 C21 H211 108.8 no
Si3 C21 H212 108.8 no
H211 C21 H212 110.4 no
Si3 C21 H213 109.2 no
H211 C21 H213 108.9 no
H212 C21 H213 110.7 no
Si3 C22 H221 109.8 no
Si3 C22 H222 109.5 no
H221 C22 H222 110.1 no
Si3 C22 H223 109.1 no
H221 C22 H223 108.9 no
H222 C22 H223 109.5 no
Si3 C23 H231 108.4 no
Si3 C23 H232 108.9 no
H231 C23 H232 109.9 no
Si3 C23 H233 108.9 no
H231 C23 H233 110.5 no
H232 C23 H233 110.2 no
Si3 C24 C25 127.5(3) yes
Si3 C24 H241 116.6 no
C25 C24 H241 115.9 no
Ru2 C25 C24 142.3(3) yes
Ru2 C25 C26 89.3(3) yes
C24 C25 C26 128.4(4) yes
C25 C26 Ru2 55.8(2) yes
C25 C26 C27 164.5(5) yes
Ru2 C26 C27 108.7(4) yes
Si4 C27 C26 168.5(5) yes
Si4 C28 H281 109.3 no
Si4 C28 H282 109.4 no
H281 C28 H282 109.2 no
Si4 C28 H283 109.5 no
H281 C28 H283 109.9 no
H282 C28 H283 109.5 no
Si4 C29 H291 108.8 no
Si4 C29 H292 108.8 no
H291 C29 H292 110.6 no
Si4 C29 H293 108.9 no
H291 C29 H293 109.9 no
H292 C29 H293 109.8 no
Si4 C30 H301 109.0 no
Si4 C30 H302 109.8 no
H301 C30 H302 108.8 no
Si4 C30 H303 109.8 no
H301 C30 H303 109.1 no
H302 C30 H303 110.3 no
P1 C111 C112 116.9(3) yes
P1 C111 C116 124.4(3) yes
C112 C111 C116 118.2(4) yes
C111 C112 C113 121.6(4) yes
C111 C112 H1121 119.6 no
C113 C112 H1121 118.7 no
C112 C113 C114 119.5(5) yes
C112 C113 H1131 120.6 no
C114 C113 H1131 119.9 no
C113 C114 C115 119.5(4) yes
C113 C114 H1141 120.0 no
C115 C114 H1141 120.5 no
C114 C115 C116 121.1(4) yes
C114 C115 H1151 119.3 no
C116 C115 H1151 119.6 no
C111 C116 C115 120.2(4) yes
C111 C116 H1161 119.8 no
C115 C116 H1161 120.1 no
P1 C121 C122 122.7(3) yes
P1 C121 C126 119.2(4) yes
C122 C121 C126 117.9(4) yes
C121 C122 C123 121.5(4) yes
C121 C122 H1221 119.0 no
C123 C122 H1221 119.5 no
C122 C123 C124 119.9(5) yes
C122 C123 H1231 120.2 no
C124 C123 H1231 119.9 no
C123 C124 C125 119.5(5) yes
C123 C124 H1241 120.1 no
C125 C124 H1241 120.4 no
C124 C125 C126 121.3(5) yes
C124 C125 H1251 119.9 no
C126 C125 H1251 118.8 no
C125 C126 C121 119.8(5) yes
C125 C126 H1261 120.3 no
C121 C126 H1261 119.9 no
P1 C131 C132 119.1(3) yes
P1 C131 C136 121.6(3) yes
C132 C131 C136 119.0(4) yes
C131 C132 C133 119.3(4) yes
C131 C132 H1321 120.5 no
C133 C132 H1321 120.1 no
C132 C133 C134 121.1(5) yes
C132 C133 H1331 119.0 no
C134 C133 H1331 119.9 no
C133 C134 C135 119.9(4) yes
C133 C134 H1341 119.8 no
C135 C134 H1341 120.3 no
C134 C135 C136 119.7(5) yes
C134 C135 H1351 120.7 no
C136 C135 H1351 119.6 no
C131 C136 C135 120.8(4) yes
C131 C136 H1361 120.2 no
C135 C136 H1361 119.0 no
P2 C211 C212 119.2(3) yes
P2 C211 C216 121.3(3) yes
C212 C211 C216 119.1(4) yes
C211 C212 C213 119.5(4) yes
C211 C212 H2121 120.5 no
C213 C212 H2121 119.9 no
C212 C213 C214 121.2(4) yes
C212 C213 H2131 118.5 no
C214 C213 H2131 120.3 no
C213 C214 C215 120.1(4) yes
C213 C214 H2141 120.4 no
C215 C214 H2141 119.4 no
C214 C215 C216 119.5(4) yes
C214 C215 H2151 120.3 no
C216 C215 H2151 120.2 no
C211 C216 C215 120.5(4) yes
C211 C216 H2161 120.2 no
C215 C216 H2161 119.3 no
P2 C221 C222 119.2(3) yes
P2 C221 C226 122.4(3) yes
C222 C221 C226 118.2(4) yes
C221 C222 C223 121.7(4) yes
C221 C222 H2221 119.5 no
C223 C222 H2221 118.7 no
C222 C223 C224 119.8(4) yes
C222 C223 H2231 120.1 no
C224 C223 H2231 120.1 no
C223 C224 C225 119.1(4) yes
C223 C224 H2241 119.8 no
C225 C224 H2241 121.1 no
C224 C225 C226 122.1(4) yes
C224 C225 H2251 119.5 no
C226 C225 H2251 118.5 no
C225 C226 C221 119.1(4) yes
C225 C226 H2261 121.1 no
C221 C226 H2261 119.8 no
P2 C231 C232 120.2(3) yes
P2 C231 C236 121.3(3) yes
C232 C231 C236 118.2(4) yes
C231 C232 C233 120.6(4) yes
C231 C232 H2321 118.7 no
C233 C232 H2321 120.7 no
C232 C233 C234 120.7(4) yes
C232 C233 H2331 119.3 no
C234 C233 H2331 120.0 no
C233 C234 C235 119.3(4) yes
C233 C234 H2341 120.2 no
C235 C234 H2341 120.5 no
C234 C235 C236 120.4(4) yes
C234 C235 H2351 119.4 no
C236 C235 H2351 120.1 no
C231 C236 C235 120.5(4) yes
C231 C236 H2361 119.4 no
C235 C236 H2361 120.0 no
P3 C311 C312 123.0(3) yes
P3 C311 C316 118.9(3) yes
C312 C311 C316 118.1(4) yes
C311 C312 C313 121.2(5) yes
C311 C312 H3121 119.5 no
C313 C312 H3121 119.3 no
C312 C313 C314 120.2(5) yes
C312 C313 H3131 120.0 no
C314 C313 H3131 119.7 no
C313 C314 C315 119.7(4) yes
C313 C314 H3141 120.2 no
C315 C314 H3141 120.2 no
C314 C315 C316 120.8(5) yes
C314 C315 H3151 120.8 no
C316 C315 H3151 118.4 no
C315 C316 C311 119.9(4) yes
C315 C316 H3161 120.2 no
C311 C316 H3161 119.9 no
P3 C321 C322 120.8(3) yes
P3 C321 C326 120.3(4) yes
C322 C321 C326 118.8(4) yes
C321 C322 C323 121.0(5) yes
C321 C322 H3221 119.5 no
C323 C322 H3221 119.5 no
C322 C323 C324 120.5(6) yes
C322 C323 H3231 119.8 no
C324 C323 H3231 119.7 no
C323 C324 C325 120.1(5) yes
C323 C324 H3241 120.5 no
C325 C324 H3241 119.4 no
C324 C325 C326 120.8(6) yes
C324 C325 H3251 120.0 no
C326 C325 H3251 119.3 no
C325 C326 C321 118.8(6) yes
C325 C326 H3261 120.9 no
C321 C326 H3261 120.3 no
P3 C331 C332 124.2(3) yes
P3 C331 C336 118.8(3) yes
C332 C331 C336 117.0(4) yes
C331 C332 C333 120.7(4) yes
C331 C332 H3321 119.3 no
C333 C332 H3321 120.0 no
C332 C333 C334 121.9(5) yes
C332 C333 H3331 118.9 no
C334 C333 H3331 119.3 no
C333 C334 C335 118.7(5) yes
C333 C334 H3341 121.0 no
C335 C334 H3341 120.3 no
C334 C335 C336 119.9(4) yes
C334 C335 H3351 119.5 no
C336 C335 H3351 120.6 no
C331 C336 C335 121.9(4) yes
C331 C336 H3361 117.8 no
C335 C336 H3361 120.3 no
P4 C411 C412 117.8(3) yes
P4 C411 C416 123.7(3) yes
C412 C411 C416 118.5(4) yes
C411 C412 C413 120.7(4) yes
C411 C412 H4121 120.2 no
C413 C412 H4121 119.1 no
C412 C413 C414 120.1(4) yes
C412 C413 H4131 119.5 no
C414 C413 H4131 120.4 no
C413 C414 C415 120.3(4) yes
C413 C414 H4141 119.8 no
C415 C414 H4141 119.9 no
C414 C415 C416 120.3(4) yes
C414 C415 H4151 120.5 no
C416 C415 H4151 119.2 no
C411 C416 C415 120.1(4) yes
C411 C416 H4161 120.0 no
C415 C416 H4161 119.9 no
P4 C421 C422 118.8(4) yes
P4 C421 C426 122.2(4) yes
C422 C421 C426 118.7(4) yes
C421 C422 C423 120.8(6) yes
C421 C422 H4221 120.0 no
C423 C422 H4221 119.2 no
C422 C423 C424 119.4(6) yes
C422 C423 H4231 119.8 no
C424 C423 H4231 120.8 no
C423 C424 C425 120.5(5) yes
C423 C424 H4241 120.1 no
C425 C424 H4241 119.4 no
C424 C425 C426 120.0(5) yes
C424 C425 H4251 119.7 no
C426 C425 H4251 120.3 no
C425 C426 C421 120.5(5) yes
C425 C426 H4261 120.1 no
C421 C426 H4261 119.5 no
P4 C431 C432 120.8(3) yes
P4 C431 C436 120.8(3) yes
C432 C431 C436 118.4(4) yes
C431 C432 C433 120.6(4) yes
C431 C432 H4321 119.3 no
C433 C432 H4321 120.1 no
C432 C433 C434 119.9(5) yes
C432 C433 H4331 120.1 no
C434 C433 H4331 120.0 no
C433 C434 C435 119.3(5) yes
C433 C434 H4341 120.3 no
C435 C434 H4341 120.3 no
C434 C435 C436 121.7(4) yes
C434 C435 H4351 118.9 no
C436 C435 H4351 119.4 no
C435 C436 C431 120.1(4) yes
C435 C436 H4361 120.8 no
C431 C436 H4361 119.1 no

loop_
_geom_bond_atom_site_label_1
_geom_bond_atom_site_label_2
_geom_bond_distance
_geom_bond_publ_flag
Cl1 Ru1 2.4946(11) yes
Cl2 Ru2 2.4532(11) yes
O1 C1 1.100(5) yes
O2 C2 1.129(5) yes
P1 Ru1 2.3724(11) yes
P1 C111 1.830(4) yes
P1 C121 1.858(4) yes
P1 C131 1.827(4) yes
P2 Ru1 2.3859(11) yes
P2 C211 1.829(4) yes
P2 C221 1.853(4) yes
P2 C231 1.833(4) yes
P3 Ru2 2.3800(12) yes
P3 C311 1.826(4) yes
P3 C321 1.825(4) yes
P3 C331 1.857(4) yes
P4 Ru2 2.3800(11) yes
P4 C411 1.840(4) yes
P4 C421 1.826(4) yes
P4 C431 1.854(4) yes
Ru1 C1 1.808(5) yes
Ru1 C15 2.066(4) yes
Ru1 C16 2.438(4) yes
Ru2 C2 1.816(5) yes
Ru2 C25 2.058(4) yes
Ru2 C26 2.488(4) yes
Si1 C11 1.868(6) yes
Si1 C12 1.835(6) yes
Si1 C13 1.875(7) yes
Si1 C14 1.903(5) yes
Si2 C17 1.875(5) yes
Si2 C18 1.866(7) yes
Si2 C19 1.867(7) yes
Si2 C20 1.860(6) yes
Si3 C21 1.852(6) yes
Si3 C22 1.857(6) yes
Si3 C23 1.863(6) yes
Si3 C24 1.891(4) yes
Si4 C27 1.853(5) yes
Si4 C28 1.862(7) yes
Si4 C29 1.882(8) yes
Si4 C30 1.873(7) yes
C11 H111 0.966 no
C11 H112 0.968 no
C11 H113 0.971 no
C12 H121 0.966 no
C12 H122 0.972 no
C12 H123 0.960 no
C13 H131 0.967 no
C13 H132 0.968 no
C13 H133 0.982 no
C14 C15 1.321(6) yes
C14 H141 0.957 no
C15 C16 1.424(6) yes
C16 C17 1.234(6) yes
C18 H181 0.965 no
C18 H182 0.960 no
C18 H183 0.962 no
C19 H191 0.969 no
C19 H192 0.977 no
C19 H193 0.967 no
C20 H201 0.956 no
C20 H202 0.959 no
C20 H203 0.963 no
C21 H211 0.958 no
C21 H212 0.967 no
C21 H213 0.962 no
C22 H221 0.960 no
C22 H222 0.963 no
C22 H223 0.958 no
C23 H231 0.959 no
C23 H232 0.963 no
C23 H233 0.966 no
C24 C25 1.325(6) yes
C24 H241 0.944 no
C25 C26 1.425(6) yes
C26 C27 1.224(6) yes
C28 H281 0.962 no
C28 H282 0.960 no
C28 H283 0.963 no
C29 H291 0.959 no
C29 H292 0.964 no
C29 H293 0.960 no
C30 H301 0.957 no
C30 H302 0.959 no
C30 H303 0.966 no
C111 C112 1.380(6) yes
C111 C116 1.399(6) yes
C112 C113 1.383(6) yes
C112 H1121 0.932 no
C113 C114 1.386(7) yes
C113 H1131 0.934 no
C114 C115 1.374(7) yes
C114 H1141 0.933 no
C115 C116 1.376(6) yes
C115 H1151 0.922 no
C116 H1161 0.930 no
C121 C122 1.392(6) yes
C121 C126 1.401(6) yes
C122 C123 1.413(6) yes
C122 H1221 0.929 no
C123 C124 1.362(8) yes
C123 H1231 0.940 no
C124 C125 1.385(8) yes
C124 H1241 0.934 no
C125 C126 1.404(7) yes
C125 H1251 0.930 no
C126 H1261 0.937 no
C131 C132 1.392(6) yes
C131 C136 1.417(6) yes
C132 C133 1.395(6) yes
C132 H1321 0.936 no
C133 C134 1.403(8) yes
C133 H1331 0.939 no
C134 C135 1.370(8) yes
C134 H1341 0.936 no
C135 C136 1.397(7) yes
C135 H1351 0.929 no
C136 H1361 0.930 no
C211 C212 1.389(6) yes
C211 C216 1.415(6) yes
C212 C213 1.395(6) yes
C212 H2121 0.936 no
C213 C214 1.381(7) yes
C213 H2131 0.928 no
C214 C215 1.385(7) yes
C214 H2141 0.930 no
C215 C216 1.395(6) yes
C215 H2151 0.937 no
C216 H2161 0.929 no
C221 C222 1.389(6) yes
C221 C226 1.397(6) yes
C222 C223 1.409(6) yes
C222 H2221 0.935 no
C223 C224 1.364(7) yes
C223 H2231 0.928 no
C224 C225 1.384(7) yes
C224 H2241 0.931 no
C225 C226 1.403(7) yes
C225 H2251 0.926 no
C226 H2261 0.931 no
C231 C232 1.376(6) yes
C231 C236 1.391(6) yes
C232 C233 1.390(6) yes
C232 H2321 0.930 no
C233 C234 1.365(6) yes
C233 H2331 0.930 no
C234 C235 1.371(6) yes
C234 H2341 0.935 no
C235 C236 1.388(6) yes
C235 H2351 0.928 no
C236 H2361 0.933 no
C311 C312 1.397(6) yes
C311 C316 1.393(6) yes
C312 C313 1.382(6) yes
C312 H3121 0.939 no
C313 C314 1.369(8) yes
C313 H3131 0.933 no
C314 C315 1.377(8) yes
C314 H3141 0.939 no
C315 C316 1.394(6) yes
C315 H3151 0.926 no
C316 H3161 0.932 no
C321 C322 1.380(7) yes
C321 C326 1.394(7) yes
C322 C323 1.383(7) yes
C322 H3221 0.936 no
C323 C324 1.350(9) yes
C323 H3231 0.942 no
C324 C325 1.368(10) yes
C324 H3241 0.934 no
C325 C326 1.406(8) yes
C325 H3251 0.933 no
C326 H3261 0.929 no
C331 C332 1.374(6) yes
C331 C336 1.405(6) yes
C332 C333 1.409(7) yes
C332 H3321 0.923 no
C333 C334 1.367(7) yes
C333 H3331 0.930 no
C334 C335 1.374(7) yes
C334 H3341 0.939 no
C335 C336 1.404(7) yes
C335 H3351 0.931 no
C336 H3361 0.932 no
C411 C412 1.387(6) yes
C411 C416 1.405(6) yes
C412 C413 1.391(6) yes
C412 H4121 0.940 no
C413 C414 1.383(7) yes
C413 H4131 0.935 no
C414 C415 1.363(7) yes
C414 H4141 0.932 no
C415 C416 1.398(7) yes
C415 H4151 0.920 no
C416 H4161 0.925 no
C421 C422 1.397(8) yes
C421 C426 1.373(6) yes
C422 C423 1.391(8) yes
C422 H4221 0.933 no
C423 C424 1.372(10) yes
C423 H4231 0.935 no
C424 C425 1.373(9) yes
C424 H4241 0.931 no
C425 C426 1.397(7) yes
C425 H4251 0.930 no
C426 H4261 0.926 no
C431 C432 1.408(6) yes
C431 C436 1.388(6) yes
C432 C433 1.413(7) yes
C432 H4321 0.935 no
C433 C434 1.375(7) yes
C433 H4331 0.932 no
C434 C435 1.382(8) yes
C434 H4341 0.927 no
C435 C436 1.392(7) yes
C435 H4351 0.929 no
C436 H4361 0.936 no

loop_
_geom_hbond_atom_site_label_D
_geom_hbond_atom_site_label_H
_geom_hbond_atom_site_label_A
_geom_hbond_angle_DHA
_geom_hbond_distance_DH
_geom_hbond_distance_HA
_geom_hbond_distance_DA
_geom_hbond_publ_flag
C116 H1161 C136 126.00 0.930 2.595 3.225(7) yes
